data_4037464
loop_
_publ_author_name
'Cao, Ziping'
'Zhu, Hongbo'
'Meng, Xin'
'Tian, Laijin'
'Chen, Guang'
'Sun, Xuejun'
'You, Jinmao'

_publ_section_title
;
 Silver-Catalyzed Domino Reaction of ortho-Carbonylated
 Alkynyl-Substituted Arylaldehydes with Conjugated Dienes: Stereoselective
 Access to Indanone-Fused Cyclohexenes.
;
_journal_issue 24
_journal_name_full 'The Journal of organic chemistry'
_journal_page_first 12401
_journal_page_last 12407
_journal_paper_doi 10.1021/acs.joc.6b02529
_journal_volume 81
_journal_year 2016
_chemical_formula_moiety 'C17 H17 F O2'
_chemical_formula_sum 'C17 H17 F O2'
_chemical_formula_weight 272.31
_space_group_IT_number 2
_space_group_name_Hall '-P 1'
_space_group_name_H-M_alt 'P -1'
_symmetry_cell_setting triclinic
_symmetry_space_group_name_H-M 'P -1'
_atom_sites_solution_hydrogens geom
_atom_sites_solution_primary direct
_atom_sites_solution_secondary difmap
_audit_creation_method SHELXL-97
_cell_angle_alpha 72.025(2)
_cell_angle_beta 81.176(2)
_cell_angle_gamma 67.159(2)
_cell_formula_units_Z 2
_cell_length_a 8.3831(8)
_cell_length_b 8.4932(9)
_cell_length_c 11.0905(11)
_cell_measurement_reflns_used 236
_cell_measurement_temperature 295(2)
_cell_measurement_theta_max 26.36
_cell_measurement_theta_min 2.36
_cell_volume 691.69(12)
_computing_cell_refinement 'Bruker SMART'
_computing_data_collection 'Bruker SMART'
_computing_data_reduction 'Bruker SAINT'
_computing_molecular_graphics 'Bruker SHELXTL'
_computing_publication_material 'Bruker SHELXTL'
_computing_structure_refinement 'SHELXL-97 (Sheldrick, 1997)'
_computing_structure_solution 'SHELXS-97 (Sheldrick, 1990)'
_diffrn_ambient_temperature 295(2)
_diffrn_measured_fraction_theta_full 0.993
_diffrn_measured_fraction_theta_max 0.993
_diffrn_measurement_device_type 'Bruker Apex CCD'
_diffrn_measurement_method '\f and \w scans'
_diffrn_radiation_monochromator graphite
_diffrn_radiation_source 'fine-focus sealed tube'
_diffrn_radiation_type MoK\a
_diffrn_radiation_wavelength 0.71073
_diffrn_reflns_av_R_equivalents 0.0123
_diffrn_reflns_av_sigmaI/netI 0.0221
_diffrn_reflns_limit_h_max 7
_diffrn_reflns_limit_h_min -10
_diffrn_reflns_limit_k_max 7
_diffrn_reflns_limit_k_min -10
_diffrn_reflns_limit_l_max 13
_diffrn_reflns_limit_l_min -13
_diffrn_reflns_number 4488
_diffrn_reflns_theta_full 26.00
_diffrn_reflns_theta_max 26.00
_diffrn_reflns_theta_min 1.93
_exptl_absorpt_coefficient_mu 0.093
_exptl_absorpt_correction_T_max 0.9780
_exptl_absorpt_correction_T_min 0.9672
_exptl_absorpt_correction_type multi-scan
_exptl_absorpt_process_details SADABS
_exptl_crystal_colour colorless
_exptl_crystal_density_diffrn 1.307
_exptl_crystal_density_method 'not measured'
_exptl_crystal_description block
_exptl_crystal_F_000 288
_exptl_crystal_size_max 0.36
_exptl_crystal_size_mid 0.30
_exptl_crystal_size_min 0.24
_refine_diff_density_max 0.252
_refine_diff_density_min -0.274
_refine_diff_density_rms 0.051
_refine_ls_extinction_method none
_refine_ls_goodness_of_fit_ref 1.045
_refine_ls_hydrogen_treatment constr
_refine_ls_matrix_type full
_refine_ls_number_parameters 184
_refine_ls_number_reflns 2714
_refine_ls_number_restraints 0
_refine_ls_restrained_S_all 1.045
_refine_ls_R_factor_all 0.0525
_refine_ls_R_factor_gt 0.0458
_refine_ls_shift/su_max 0.000
_refine_ls_shift/su_mean 0.000
_refine_ls_structure_factor_coef Fsqd
_refine_ls_weighting_details 'calc w=1/[\s^2^(Fo^2^)+(0.0721P)^2^+0.1276P] where P=(Fo^2^+2Fc^2^)/3'
_refine_ls_weighting_scheme calc
_refine_ls_wR_factor_gt 0.1223
_refine_ls_wR_factor_ref 0.1285
_reflns_number_gt 2300
_reflns_number_total 2714
_reflns_threshold_expression >2sigma(I)
_cod_data_source_file jo6b02529_si_002.cif
_cod_data_source_block sad
_cod_original_sg_symbol_H-M P-1
_cod_database_code 4037464

loop_
_symmetry_equiv_pos_as_xyz
'x, y, z'
'-x, -y, -z'

loop_
_atom_site_label
_atom_site_type_symbol
_atom_site_fract_x
_atom_site_fract_y
_atom_site_fract_z
_atom_site_U_iso_or_equiv
_atom_site_adp_type
_atom_site_occupancy
_atom_site_symmetry_multiplicity
_atom_site_calc_flag
_atom_site_refinement_flags
C1 C 0.62732(19) 0.3878(2) 0.33358(14) 0.0406(4) Uani 1 1 d .
H1 H 0.7261 0.2854 0.3417 0.049 Uiso 1 1 calc R
C2 C 0.6289(2) 0.5398(2) 0.34952(15) 0.0440(4) Uani 1 1 d .
C3 C 0.4848(2) 0.6936(2) 0.33886(16) 0.0494(4) Uani 1 1 d .
H3 H 0.4931 0.7943 0.3500 0.059 Uiso 1 1 calc R
C4 C 0.3281(2) 0.6968(2) 0.31152(15) 0.0438(4) Uani 1 1 d .
H4 H 0.2294 0.7987 0.3061 0.053 Uiso 1 1 calc R
C5 C 0.31935(17) 0.54599(18) 0.29224(12) 0.0329(3) Uani 1 1 d .
C6 C 0.46791(17) 0.39556(18) 0.30433(13) 0.0334(3) Uani 1 1 d .
C7 C 0.42849(18) 0.24848(19) 0.29029(14) 0.0369(3) Uani 1 1 d .
C8 C 0.24217(17) 0.32223(18) 0.24668(13) 0.0330(3) Uani 1 1 d .
C9 C 0.14466(19) 0.20599(19) 0.33282(15) 0.0393(3) Uani 1 1 d .
C10 C 0.1544(3) 0.1666(3) 0.47307(17) 0.0624(5) Uani 1 1 d .
H10A H 0.0540 0.1421 0.5146 0.094 Uiso 1 1 calc R
H10B H 0.1586 0.2673 0.4928 0.094 Uiso 1 1 calc R
H10C H 0.2568 0.0651 0.5019 0.094 Uiso 1 1 calc R
C11 C 0.2419(2) 0.3248(2) 0.10483(14) 0.0424(4) Uani 1 1 d .
H11 H 0.1247 0.3365 0.0910 0.051 Uiso 1 1 calc R
C12 C 0.3637(3) 0.1550(3) 0.0722(2) 0.0667(5) Uani 1 1 d .
H12A H 0.3418 0.1592 -0.0114 0.100 Uiso 1 1 calc R
H12B H 0.3444 0.0546 0.1325 0.100 Uiso 1 1 calc R
H12C H 0.4815 0.1440 0.0751 0.100 Uiso 1 1 calc R
C13 C 0.2694(2) 0.4864(2) 0.01636(15) 0.0516(4) Uani 1 1 d .
H13 H 0.3504 0.4755 -0.0509 0.062 Uiso 1 1 calc R
C14 C 0.1783(2) 0.6440(2) 0.03415(16) 0.0526(4) Uani 1 1 d .
H14 H 0.1879 0.7468 -0.0227 0.063 Uiso 1 1 calc R
C15 C 0.0591(2) 0.6515(2) 0.14901(15) 0.0424(4) Uani 1 1 d .
H15 H -0.0293 0.6087 0.1382 0.051 Uiso 1 1 calc R
C16 C 0.16354(17) 0.51457(17) 0.26485(13) 0.0320(3) Uani 1 1 d .
H16 H 0.0853 0.5136 0.3402 0.038 Uiso 1 1 calc R
C17 C -0.0372(3) 0.8380(2) 0.1649(2) 0.0624(5) Uani 1 1 d .
H17A H 0.0443 0.8943 0.1596 0.094 Uiso 1 1 calc R
H17B H -0.0977 0.8306 0.2461 0.094 Uiso 1 1 calc R
H17C H -0.1187 0.9065 0.0990 0.094 Uiso 1 1 calc R
F1 F 0.77994(13) 0.54076(16) 0.38007(11) 0.0669(3) Uani 1 1 d .
O1 O 0.52375(15) 0.09402(15) 0.31240(13) 0.0587(4) Uani 1 1 d .
O2 O 0.06239(17) 0.14880(17) 0.28980(13) 0.0591(4) Uani 1 1 d .

loop_
_atom_site_aniso_label
_atom_site_aniso_U_11
_atom_site_aniso_U_22
_atom_site_aniso_U_33
_atom_site_aniso_U_23
_atom_site_aniso_U_13
_atom_site_aniso_U_12
C1 0.0349(7) 0.0446(9) 0.0433(8) -0.0098(7) -0.0034(6) -0.0165(6)
C2 0.0414(8) 0.0557(10) 0.0458(8) -0.0115(7) -0.0023(6) -0.0307(8)
C3 0.0610(10) 0.0454(9) 0.0555(10) -0.0160(8) -0.0033(8) -0.0315(8)
C4 0.0477(9) 0.0341(8) 0.0528(9) -0.0130(7) -0.0050(7) -0.0160(7)
C5 0.0361(7) 0.0316(7) 0.0321(7) -0.0065(5) -0.0016(5) -0.0151(6)
C6 0.0344(7) 0.0333(7) 0.0336(7) -0.0067(6) -0.0022(5) -0.0150(6)
C7 0.0346(7) 0.0312(7) 0.0442(8) -0.0095(6) -0.0070(6) -0.0099(6)
C8 0.0335(7) 0.0293(7) 0.0373(7) -0.0081(6) -0.0061(5) -0.0116(6)
C9 0.0378(7) 0.0296(7) 0.0511(9) -0.0096(6) -0.0060(6) -0.0124(6)
C10 0.0799(13) 0.0615(12) 0.0496(10) 0.0017(8) -0.0055(9) -0.0415(10)
C11 0.0436(8) 0.0438(9) 0.0417(8) -0.0158(7) -0.0067(6) -0.0127(7)
C12 0.0783(13) 0.0599(12) 0.0620(11) -0.0346(10) -0.0033(10) -0.0110(10)
C13 0.0550(10) 0.0621(11) 0.0358(8) -0.0102(8) -0.0002(7) -0.0223(8)
C14 0.0641(11) 0.0469(10) 0.0410(9) 0.0045(7) -0.0118(7) -0.0230(8)
C15 0.0412(8) 0.0324(8) 0.0487(9) -0.0041(6) -0.0139(6) -0.0092(6)
C16 0.0319(7) 0.0281(7) 0.0359(7) -0.0075(5) -0.0023(5) -0.0112(5)
C17 0.0641(11) 0.0350(9) 0.0748(13) -0.0071(8) -0.0242(9) -0.0024(8)
F1 0.0514(6) 0.0841(8) 0.0872(8) -0.0276(6) -0.0078(5) -0.0425(6)
O1 0.0480(7) 0.0321(6) 0.0942(10) -0.0181(6) -0.0259(6) -0.0035(5)
O2 0.0626(8) 0.0592(8) 0.0748(9) -0.0214(6) -0.0045(6) -0.0395(7)

loop_
_atom_type_symbol
_atom_type_description
_atom_type_scat_dispersion_real
_atom_type_scat_dispersion_imag
_atom_type_scat_source
C C 0.0033 0.0016 'International Tables Vol C Tables 4.2.6.8 and 6.1.1.4'
H H 0.0000 0.0000 'International Tables Vol C Tables 4.2.6.8 and 6.1.1.4'
O O 0.0106 0.0060 'International Tables Vol C Tables 4.2.6.8 and 6.1.1.4'
F F 0.0171 0.0103 'International Tables Vol C Tables 4.2.6.8 and 6.1.1.4'

loop_
_geom_angle_atom_site_label_1
_geom_angle_atom_site_label_2
_geom_angle_atom_site_label_3
_geom_angle
C2 C1 C6 115.63(14)
C2 C1 H1 122.2
C6 C1 H1 122.2
C1 C2 F1 118.71(15)
C1 C2 C3 123.71(14)
F1 C2 C3 117.57(14)
C2 C3 C4 119.41(14)
C2 C3 H3 120.3
C4 C3 H3 120.3
C3 C4 C5 119.39(14)
C3 C4 H4 120.3
C5 C4 H4 120.3
C6 C5 C4 118.63(13)
C6 C5 C16 111.89(12)
C4 C5 C16 129.40(13)
C5 C6 C1 123.20(13)
C5 C6 C7 110.10(12)
C1 C6 C7 126.58(13)
O1 C7 C6 126.43(13)
O1 C7 C8 125.29(13)
C6 C7 C8 108.25(11)
C7 C8 C9 108.82(11)
C7 C8 C11 110.30(11)
C9 C8 C11 110.58(11)
C7 C8 C16 104.43(10)
C9 C8 C16 110.58(11)
C11 C8 C16 111.93(11)
O2 C9 C10 120.67(15)
O2 C9 C8 121.59(14)
C10 C9 C8 117.74(12)
C9 C10 H10A 109.5
C9 C10 H10B 109.5
H10A C10 H10B 109.5
C9 C10 H10C 109.5
H10A C10 H10C 109.5
H10B C10 H10C 109.5
C13 C11 C12 112.10(15)
C13 C11 C8 111.12(12)
C12 C11 C8 114.70(13)
C13 C11 H11 106.1
C12 C11 H11 106.1
C8 C11 H11 106.1
C11 C12 H12A 109.5
C11 C12 H12B 109.5
H12A C12 H12B 109.5
C11 C12 H12C 109.5
H12A C12 H12C 109.5
H12B C12 H12C 109.5
C14 C13 C11 119.81(15)
C14 C13 H13 120.1
C11 C13 H13 120.1
C13 C14 C15 117.58(15)
C13 C14 H14 121.2
C15 C14 H14 121.2
C14 C15 C17 114.34(15)
C14 C15 C16 107.65(12)
C17 C15 C16 114.77(13)
C14 C15 H15 106.5
C17 C15 H15 106.5
C16 C15 H15 106.5
C5 C16 C15 115.61(11)
C5 C16 C8 103.93(10)
C15 C16 C8 111.52(11)
C5 C16 H16 108.5
C15 C16 H16 108.5
C8 C16 H16 108.5
C15 C17 H17A 109.5
C15 C17 H17B 109.5
H17A C17 H17B 109.5
C15 C17 H17C 109.5
H17A C17 H17C 109.5
H17B C17 H17C 109.5

loop_
_geom_bond_atom_site_label_1
_geom_bond_atom_site_label_2
_geom_bond_distance
C1 C2 1.362(2)
C1 C6 1.3952(19)
C1 H1 0.9300
C2 F1 1.3636(16)
C2 C3 1.379(2)
C3 C4 1.382(2)
C3 H3 0.9300
C4 C5 1.392(2)
C4 H4 0.9300
C5 C6 1.3826(19)
C5 C16 1.5205(18)
C6 C7 1.466(2)
C7 O1 1.2112(18)
C7 C8 1.5334(19)
C8 C9 1.536(2)
C8 C11 1.5669(19)
C8 C16 1.5717(18)
C9 O2 1.2014(18)
C9 C10 1.495(2)
C10 H10A 0.9600
C10 H10B 0.9600
C10 H10C 0.9600
C11 C13 1.498(2)
C11 C12 1.523(2)
C11 H11 0.9800
C12 H12A 0.9600
C12 H12B 0.9600
C12 H12C 0.9600
C13 C14 1.318(3)
C13 H13 0.9300
C14 C15 1.495(2)
C14 H14 0.9300
C15 C17 1.526(2)
C15 C16 1.5498(19)
C15 H15 0.9800
C16 H16 0.9800
C17 H17A 0.9600
C17 H17B 0.9600
C17 H17C 0.9600
